data_7231261
loop_
_publ_author_name
'Lestari, Monica'
'Lusi, Matteo'
'O'Leary, Aoife'
'O'Nolan, Daniel'
'Zaworotko, Michael J.'

_publ_section_title
;
 Hygroscopicity of lithium coordination polymers and their solid solutions
;
_journal_issue 39
_journal_name_full CrystEngComm
_journal_page_first 5940
_journal_paper_doi 10.1039/C8CE00905H
_journal_volume 20
_journal_year 2018
_chemical_absolute_configuration rm
_chemical_formula_sum 'C12 H14 Li N O4'
_chemical_formula_weight 243.18
_space_group_crystal_system orthorhombic
_space_group_IT_number 18
_space_group_name_Hall 'P 2 2ab'
_space_group_name_H-M_alt 'P 21 21 2'
_symmetry_space_group_name_Hall 'P 2 2ab'
_symmetry_space_group_name_H-M 'P 21 21 2'
_atom_sites_solution_hydrogens mixed
_audit_creation_method SHELXL-2014/7
_audit_update_record
;
2018-07-26 deposited with the CCDC.
2018-07-27 downloaded from the CCDC.
;
_cell_angle_alpha 90
_cell_angle_beta 90
_cell_angle_gamma 90
_cell_formula_units_Z 4
_cell_length_a 10.1119(18)
_cell_length_b 10.5584(19)
_cell_length_c 11.746(2)
_cell_measurement_reflns_used 650
_cell_measurement_temperature 293(2)
_cell_measurement_theta_max 20
_cell_measurement_theta_min 2
_cell_volume 1254.1(4)
_computing_structure_refinement 'SHELXL-2014/7 (Sheldrick, 2014)'
_diffrn_ambient_temperature 293(2)
_diffrn_measured_fraction_theta_full 0.999
_diffrn_measured_fraction_theta_max 0.996
_diffrn_measurement_device_type 'Bruker D8 Quest'
_diffrn_radiation_type MoK\a
_diffrn_radiation_wavelength 0.71073
_diffrn_reflns_av_R_equivalents 0.0578
_diffrn_reflns_av_unetI/netI 0.0504
_diffrn_reflns_Laue_measured_fraction_full 0.999
_diffrn_reflns_Laue_measured_fraction_max 0.996
_diffrn_reflns_limit_h_max 14
_diffrn_reflns_limit_h_min -14
_diffrn_reflns_limit_k_max 15
_diffrn_reflns_limit_k_min -15
_diffrn_reflns_limit_l_max 16
_diffrn_reflns_limit_l_min -16
_diffrn_reflns_number 31839
_diffrn_reflns_point_group_measured_fraction_full 1.000
_diffrn_reflns_point_group_measured_fraction_max 0.996
_diffrn_reflns_theta_full 25.242
_diffrn_reflns_theta_max 30.652
_diffrn_reflns_theta_min 2.594
_exptl_absorpt_coefficient_mu 0.095
_exptl_absorpt_correction_T_max 0.7461
_exptl_absorpt_correction_T_min 0.7023
_exptl_absorpt_correction_type multi-scan
_exptl_absorpt_process_details sadabs
_exptl_crystal_colour colourless
_exptl_crystal_density_diffrn 1.288
_exptl_crystal_description prism
_exptl_crystal_F_000 512
_exptl_crystal_size_max 0.3
_exptl_crystal_size_mid 0.3
_exptl_crystal_size_min 0.2
_refine_diff_density_max 0.295
_refine_diff_density_min -0.229
_refine_diff_density_rms 0.051
_refine_ls_abs_structure_details
;
 Flack x determined using 852 quotients [(I+)-(I-)]/[(I+)+(I-)]
 (Parsons, Flack and Wagner, Acta Cryst. B69 (2013) 249-259).
;
_refine_ls_abs_structure_Flack 0.1(4)
_refine_ls_extinction_method none
_refine_ls_goodness_of_fit_ref 1.063
_refine_ls_hydrogen_treatment mixed
_refine_ls_matrix_type full
_refine_ls_number_parameters 182
_refine_ls_number_reflns 3869
_refine_ls_number_restraints 0
_refine_ls_restrained_S_all 1.063
_refine_ls_R_factor_all 0.1080
_refine_ls_R_factor_gt 0.0664
_refine_ls_shift/su_max 0.000
_refine_ls_shift/su_mean 0.000
_refine_ls_structure_factor_coef Fsqd
_refine_ls_weighting_details 'w=1/[\s^2^(Fo^2^)+(0.0681P)^2^+0.3405P] where P=(Fo^2^+2Fc^2^)/3'
_refine_ls_weighting_scheme calc
_refine_ls_wR_factor_gt 0.1352
_refine_ls_wR_factor_ref 0.1516
_reflns_Friedel_coverage 0.752
_reflns_Friedel_fraction_full 1.000
_reflns_Friedel_fraction_max 0.995
_reflns_number_gt 2669
_reflns_number_total 3869
_reflns_threshold_expression 'I > 2\s(I)'
_cod_data_source_file c8ce00905h2.cif
_cod_data_source_block 1_1rt
_cod_depositor_comments 'Adding full bibliography for 7231259--7231264.cif.'
_cod_database_code 7231261
_shelx_shelxl_version_number 2014/7
_shelx_space_group_comment
;
The symmetry employed for this shelxl refinement is uniquely defined
by the following loop, which should always be used as a source of
symmetry information in preference to the above space-group names.
They are only intended as comments.
;

loop_
_space_group_symop_operation_xyz
'x, y, z'
'-x, -y, z'
'x+1/2, -y+1/2, -z'
'-x+1/2, y+1/2, -z'

loop_
_atom_site_label
_atom_site_type_symbol
_atom_site_fract_x
_atom_site_fract_y
_atom_site_fract_z
_atom_site_U_iso_or_equiv
_atom_site_adp_type
_atom_site_occupancy
_atom_site_site_symmetry_order
_atom_site_calc_flag
_atom_site_refinement_flags_posn
_atom_site_refinement_flags_adp
_atom_site_refinement_flags_occupancy
_atom_site_disorder_assembly
_atom_site_disorder_group
O1 O 0.5016(3) 0.34947(19) 0.2917(2) 0.0445(6) Uani 1 1 d . . . . .
Li1 Li 0.5000 0.5000 0.3770(6) 0.0296(14) Uani 1 2 d S T P . .
C2 C 0.4493(3) 0.2568(3) 0.2435(2) 0.0257(6) Uani 1 1 d . . . . .
Li2 Li 0.5000 0.0000 0.3372(6) 0.0268(13) Uani 1 2 d S T P . .
O3 O 0.4926(3) 0.14757(18) 0.24958(19) 0.0411(6) Uani 1 1 d . . . . .
C4 C 0.3293(3) 0.2809(3) 0.1706(2) 0.0306(6) Uani 1 1 d . . . . .
C5 C 0.2859(4) 0.4030(4) 0.1511(3) 0.0520(10) Uani 1 1 d . . . . .
H5 H 0.3296 0.4705 0.1852 0.062 Uiso 1 1 calc R U . . .
C6 C 0.1785(4) 0.4262(5) 0.0817(4) 0.0722(14) Uani 1 1 d . . . . .
H6 H 0.1496 0.5088 0.0702 0.087 Uiso 1 1 calc R U . . .
C7 C 0.1157(4) 0.3290(6) 0.0308(4) 0.0769(16) Uani 1 1 d . . . . .
H7 H 0.0447 0.3452 -0.0174 0.092 Uiso 1 1 calc R U . . .
C8 C 0.1549(5) 0.2074(6) 0.0492(5) 0.0889(19) Uani 1 1 d . . . . .
H8 H 0.1099 0.1409 0.0146 0.107 Uiso 1 1 calc R U . . .
C9 C 0.2637(4) 0.1823(4) 0.1203(3) 0.0556(10) Uani 1 1 d . . . . .
H9 H 0.2908 0.0994 0.1330 0.067 Uiso 1 1 calc R U . . .
O10 O 0.6611(2) 0.4765(2) 0.4621(2) 0.0430(6) Uani 1 1 d . . . A 1
C11 C 0.7673(3) 0.4393(2) 0.5016(2) 0.0239(6) Uani 1 1 d . . . A 1
O12 O 0.84027(18) 0.5006(2) 0.56741(17) 0.0332(5) Uani 1 1 d . . . A 1
C13 C 0.8160(3) 0.3061(3) 0.4713(3) 0.0287(6) Uani 1 1 d . . . A 1
H13 H 0.8115 0.2533 0.5399 0.034 Uiso 1 1 calc R U . A 1
N14 N 0.7346(2) 0.2452(2) 0.38049(19) 0.0254(5) Uani 1 1 d . . . A 1
H14A H 0.7080 0.1689 0.4032 0.031 Uiso 1 1 calc R U . A 1
H14B H 0.6633 0.2920 0.3662 0.031 Uiso 1 1 calc R U . A 1
C15 C 0.8167(4) 0.2337(4) 0.2761(3) 0.0543(10) Uani 1 1 d . . . A 1
H15A H 0.7715 0.2679 0.2102 0.065 Uiso 1 1 calc R U . A 1
H15B H 0.8407 0.1463 0.2614 0.065 Uiso 1 1 calc R U . A 1
C16B C 0.9390(8) 0.3139(11) 0.3075(8) 0.069(3) Uani 0.573(12) 1 d . . P A 1
H16A H 1.0167 0.2830 0.2677 0.083 Uiso 0.573(12) 1 calc R U P A 1
H16B H 0.9251 0.4019 0.2870 0.083 Uiso 0.573(12) 1 calc R U P A 1
C16A C 0.9545(8) 0.2139(9) 0.3222(8) 0.042(3) Uani 0.427(12) 1 d . . P A 2
H2 H 0.962(6) 0.136(6) 0.339(5) 0.007(15) Uiso 0.427(12) 1 d . . P A 2
H3 H 1.031(8) 0.208(8) 0.282(7) 0.04(2) Uiso 0.427(12) 1 d . . P A 2
C17 C 0.9554(3) 0.3017(4) 0.4260(4) 0.0621(13) Uani 1 1 d . . . A 1
H17A H 1.0079 0.3708 0.4563 0.075 Uiso 1 1 calc R U . A 1
H17B H 0.9978 0.2221 0.4450 0.075 Uiso 1 1 calc R U . A 1

loop_
_atom_site_aniso_label
_atom_site_aniso_U_11
_atom_site_aniso_U_22
_atom_site_aniso_U_33
_atom_site_aniso_U_23
_atom_site_aniso_U_13
_atom_site_aniso_U_12
O1 0.0426(13) 0.0293(11) 0.0615(15) -0.0143(10) -0.0234(13) 0.0088(11)
Li1 0.022(3) 0.024(3) 0.043(4) 0.000 0.000 0.001(3)
C2 0.0293(13) 0.0256(13) 0.0222(13) 0.0018(12) -0.0011(11) 0.0007(12)
Li2 0.025(3) 0.017(3) 0.039(4) 0.000 0.000 -0.001(3)
O3 0.0514(14) 0.0226(10) 0.0494(13) 0.0066(9) -0.0074(12) 0.0070(10)
C4 0.0291(14) 0.0376(17) 0.0250(13) -0.0021(12) -0.0010(12) -0.0001(12)
C5 0.047(2) 0.052(2) 0.056(2) 0.0134(18) -0.0159(18) 0.0090(17)
C6 0.060(3) 0.089(3) 0.067(3) 0.016(2) -0.021(2) 0.023(3)
C7 0.056(3) 0.128(5) 0.046(2) -0.019(3) -0.020(2) 0.027(3)
C8 0.056(3) 0.125(5) 0.086(4) -0.061(3) -0.022(3) -0.004(3)
C9 0.044(2) 0.059(2) 0.064(2) -0.025(2) -0.0097(19) -0.0017(17)
O10 0.0302(11) 0.0338(12) 0.0650(15) -0.0161(11) -0.0191(11) 0.0116(9)
C11 0.0215(13) 0.0195(11) 0.0307(13) 0.0003(11) 0.0019(11) -0.0011(10)
O12 0.0277(10) 0.0252(9) 0.0466(12) -0.0097(10) -0.0112(9) -0.0006(8)
C13 0.0256(13) 0.0218(12) 0.0386(16) -0.0037(12) -0.0101(12) 0.0021(10)
N14 0.0222(10) 0.0173(10) 0.0368(13) -0.0010(10) -0.0042(10) -0.0012(9)
C15 0.048(2) 0.076(3) 0.0378(19) -0.0070(19) 0.0047(16) 0.004(2)
C16B 0.043(4) 0.082(8) 0.083(6) 0.008(5) 0.024(4) -0.004(4)
C16A 0.026(4) 0.036(6) 0.063(6) -0.009(4) 0.014(4) 0.005(3)
C17 0.0253(16) 0.056(2) 0.105(4) -0.041(2) -0.0026(19) 0.0027(16)

loop_
_atom_type_symbol
_atom_type_description
_atom_type_scat_dispersion_real
_atom_type_scat_dispersion_imag
_atom_type_scat_source
C C 0.0033 0.0016 'International Tables Vol C Tables 4.2.6.8 and 6.1.1.4'
H H 0.0000 0.0000 'International Tables Vol C Tables 4.2.6.8 and 6.1.1.4'
Li Li -0.0003 0.0001 'International Tables Vol C Tables 4.2.6.8 and 6.1.1.4'
N N 0.0061 0.0033 'International Tables Vol C Tables 4.2.6.8 and 6.1.1.4'
O O 0.0106 0.0060 'International Tables Vol C Tables 4.2.6.8 and 6.1.1.4'

loop_
_geom_angle_atom_site_label_1
_geom_angle_atom_site_label_2
_geom_angle_atom_site_label_3
_geom_angle
_geom_angle_site_symmetry_1
_geom_angle_site_symmetry_3
C2 O1 Li1 154.3(2) . .
O1 Li1 O1 115.5(4) 2_665 .
O1 Li1 O10 99.22(9) 2_665 2_665
O1 Li1 O10 113.14(11) . 2_665
O1 Li1 O10 113.14(11) 2_665 .
O1 Li1 O10 99.22(9) . .
O10 Li1 O10 117.5(4) 2_665 .
O3 C2 O1 123.8(3) . .
O3 C2 C4 118.4(3) . .
O1 C2 C4 117.8(3) . .
O3 Li2 O3 113.2(4) . 2_655
O3 Li2 O12 110.12(10) . 4_646
O3 Li2 O12 106.48(10) 2_655 4_646
O3 Li2 O12 106.48(10) . 3_456
O3 Li2 O12 110.12(10) 2_655 3_456
O12 Li2 O12 110.5(3) 4_646 3_456
C2 O3 Li2 145.5(3) . .
C9 C4 C5 118.9(3) . .
C9 C4 C2 120.5(3) . .
C5 C4 C2 120.6(3) . .
C6 C5 C4 121.0(4) . .
C6 C5 H5 119.5 . .
C4 C5 H5 119.5 . .
C7 C6 C5 119.9(5) . .
C7 C6 H6 120.0 . .
C5 C6 H6 120.0 . .
C6 C7 C8 120.7(4) . .
C6 C7 H7 119.6 . .
C8 C7 H7 119.6 . .
C7 C8 C9 120.0(4) . .
C7 C8 H8 120.0 . .
C9 C8 H8 120.0 . .
C4 C9 C8 119.5(4) . .
C4 C9 H9 120.2 . .
C8 C9 H9 120.2 . .
C11 O10 Li1 166.3(2) . .
O10 C11 O12 125.5(3) . .
O10 C11 C13 119.0(2) . .
O12 C11 C13 115.4(2) . .
C11 O12 Li2 146.7(2) . 3_556
N14 C13 C17 104.5(3) . .
N14 C13 C11 112.6(2) . .
C17 C13 C11 114.3(3) . .
N14 C13 H13 108.4 . .
C17 C13 H13 108.4 . .
C11 C13 H13 108.4 . .
C15 N14 C13 108.4(2) . .
C15 N14 H14A 110.0 . .
C13 N14 H14A 110.0 . .
C15 N14 H14B 110.0 . .
C13 N14 H14B 110.0 . .
H14A N14 H14B 108.4 . .
N14 C15 C16B 101.9(4) . .
N14 C15 H15A 111.4 . .
C16B C15 H15A 111.4 . .
N14 C15 H15B 111.4 . .
C16B C15 H15B 111.4 . .
H15A C15 H15B 109.3 . .
C17 C16B C15 106.3(6) . .
C17 C16B H16A 110.5 . .
C15 C16B H16A 110.5 . .
C17 C16B H16B 110.5 . .
C15 C16B H16B 110.5 . .
H16A C16B H16B 108.7 . .
H2 C16A H3 89(6) . .
C16B C17 C13 103.7(4) . .
C16B C17 H17A 111.0 . .
C13 C17 H17A 111.0 . .
C16B C17 H17B 111.0 . .
C13 C17 H17B 111.0 . .
H17A C17 H17B 109.0 . .

loop_
_geom_bond_atom_site_label_1
_geom_bond_atom_site_label_2
_geom_bond_distance
_geom_bond_site_symmetry_2
O1 C2 1.248(3) .
O1 Li1 1.879(4) .
Li1 O1 1.879(4) 2_665
Li1 O10 1.927(4) 2_665
Li1 O10 1.927(4) .
C2 O3 1.235(3) .
C2 C4 1.507(4) .
Li2 O3 1.869(4) .
Li2 O3 1.869(4) 2_655
Li2 O12 1.966(4) 4_646
Li2 O12 1.966(4) 3_456
C4 C9 1.369(5) .
C4 C5 1.381(5) .
C5 C6 1.379(5) .
C5 H5 0.9300 .
C6 C7 1.347(7) .
C6 H6 0.9300 .
C7 C8 1.361(8) .
C7 H7 0.9300 .
C8 C9 1.406(6) .
C8 H8 0.9300 .
C9 H9 0.9300 .
O10 C11 1.234(3) .
C11 O12 1.250(3) .
C11 C13 1.532(4) .
O12 Li2 1.966(4) 3_556
C13 N14 1.493(3) .
C13 C17 1.507(5) .
C13 H13 0.9800 .
N14 C15 1.486(4) .
N14 H14A 0.8900 .
N14 H14B 0.8900 .
C15 C16B 1.543(10) .
C15 H15A 0.9700 .
C15 H15B 0.9700 .
C16B C17 1.408(10) .
C16B H16A 0.9700 .
C16B H16B 0.9700 .
C16A H2 0.85(7) .
C16A H3 0.91(9) .
C17 H17A 0.9700 .
C17 H17B 0.9700 .
